data_1572374
loop_
_publ_author_name
'Li, Yang'
'Chen, Xinglong'
'Ok, Kang Min'

_publ_section_title
;
 Strategically designed metal-free deep-ultraviolet birefringent crystals
 with superior optical properties.
;
_journal_issue 37
_journal_name_full 'Chemical science'
_journal_page_first 15145
_journal_page_last 15151
_journal_paper_doi 10.1039/d4sc04155k
_journal_volume 15
_journal_year 2024
_chemical_formula_moiety 'C H3 O3 S, C H6 N3'
_chemical_formula_sum 'C2 H9 N3 O3 S'
_chemical_formula_weight 155.18
_space_group_crystal_system monoclinic
_space_group_IT_number 12
_space_group_name_Hall '-I 2y'
_space_group_name_H-M_alt 'I 1 2/m 1'
_atom_sites_solution_hydrogens difmap
_atom_sites_solution_primary dual
_audit_creation_date 2024-05-23
_audit_creation_method
;
Olex2 1.5
(compiled 2024.02.16 svn.r378c4104 for OlexSys, GUI svn.r6928)
;
_audit_update_record
;
2024-05-23 deposited with the CCDC.	2024-08-16 downloaded from the CCDC.
;
_cell_angle_alpha 90
_cell_angle_beta 102.800(7)
_cell_angle_gamma 90
_cell_formula_units_Z 4
_cell_length_a 10.0029(11)
_cell_length_b 7.3514(5)
_cell_length_c 10.4776(7)
_cell_measurement_reflns_used 6829
_cell_measurement_temperature 299.15
_cell_measurement_theta_max 27.6
_cell_measurement_theta_min 3.191
_cell_volume 751.33(11)
_computing_cell_refinement 'SAINT V8.40B (?, 2016)'
_computing_data_reduction 'SAINT V8.40B (?, 2016)'
_computing_molecular_graphics 'Olex2 1.5 (Dolomanov et al., 2009)'
_computing_publication_material 'Olex2 1.5 (Dolomanov et al., 2009)'
_computing_structure_refinement 'SHELXL 2018/3 (Sheldrick, 2015)'
_computing_structure_solution 'SHELXT 2014/5 (Sheldrick, 2014)'
_diffrn_ambient_temperature 299.15
_diffrn_measured_fraction_theta_full 0.997
_diffrn_measured_fraction_theta_max 0.986
_diffrn_measurement_device 'Bruker D8_QUEST'
_diffrn_measurement_device_type 'Bruker D8_QUEST'
_diffrn_measurement_method '\f and \w scans'
_diffrn_radiation_type MoK\a
_diffrn_radiation_wavelength 0.71073
_diffrn_reflns_av_R_equivalents 0.0735
_diffrn_reflns_av_unetI/netI 0.0455
_diffrn_reflns_Laue_measured_fraction_full 0.997
_diffrn_reflns_Laue_measured_fraction_max 0.986
_diffrn_reflns_limit_h_max 12
_diffrn_reflns_limit_h_min -13
_diffrn_reflns_limit_k_max 9
_diffrn_reflns_limit_k_min -9
_diffrn_reflns_limit_l_max 13
_diffrn_reflns_limit_l_min -13
_diffrn_reflns_number 6829
_diffrn_reflns_point_group_measured_fraction_full 0.997
_diffrn_reflns_point_group_measured_fraction_max 0.986
_diffrn_reflns_theta_full 25.242
_diffrn_reflns_theta_max 27.600
_diffrn_reflns_theta_min 3.191
_diffrn_source_current 0.0
_diffrn_source_power 0.0
_diffrn_source_voltage 0.0
_exptl_absorpt_coefficient_mu 0.382
_exptl_absorpt_correction_T_max 0.7456
_exptl_absorpt_correction_T_min 0.4190
_exptl_absorpt_correction_type multi-scan
_exptl_absorpt_process_details
;
SADABS-2016/2 (Bruker,2016/2) was used for absorption correction.
wR2(int) was 0.1220 before and 0.1009 after correction.
The Ratio of minimum to maximum transmission is 0.5620.
The \l/2 correction factor is Not present.
;
_exptl_crystal_colour 'clear light colourless'
_exptl_crystal_colour_lustre clear
_exptl_crystal_colour_modifier light
_exptl_crystal_colour_primary colourless
_exptl_crystal_density_diffrn 1.372
_exptl_crystal_description plate
_exptl_crystal_F_000 328
_exptl_crystal_size_max 0.392
_exptl_crystal_size_mid 0.378
_exptl_crystal_size_min 0.058
_refine_diff_density_max 0.407
_refine_diff_density_min -0.423
_refine_diff_density_rms 0.075
_refine_ls_extinction_method none
_refine_ls_goodness_of_fit_ref 1.200
_refine_ls_hydrogen_treatment constr
_refine_ls_matrix_type full
_refine_ls_number_parameters 49
_refine_ls_number_reflns 940
_refine_ls_number_restraints 0
_refine_ls_restrained_S_all 1.200
_refine_ls_R_factor_all 0.0775
_refine_ls_R_factor_gt 0.0680
_refine_ls_shift/su_max 0.000
_refine_ls_shift/su_mean 0.000
_refine_ls_structure_factor_coef Fsqd
_refine_ls_weighting_details 'w=1/[\s^2^(Fo^2^)+(0.0209P)^2^+2.8638P] where P=(Fo^2^+2Fc^2^)/3'
_refine_ls_weighting_scheme calc
_refine_ls_wR_factor_gt 0.1391
_refine_ls_wR_factor_ref 0.1430
_reflns_Friedel_coverage 0.000
_reflns_number_gt 828
_reflns_number_total 940
_reflns_threshold_expression 'I > 2\s(I)'
_cod_data_source_file d4sc04155k2.cif
_cod_data_source_block 2_pl
_cod_depositor_comments 'Adding full bibliography for 1572374.cif.'
_cod_database_code 1572374
_shelx_shelxl_version_number 2018/3
_shelx_space_group_comment
;
The symmetry employed for this shelxl refinement is uniquely defined
by the following loop, which should always be used as a source of
symmetry information in preference to the above space-group names.
They are only intended as comments.
;
_olex2_refinement_description
;
1. Fixed Uiso
 At 1.2 times of:
  All C(H,H) groups, All N(H) groups, All N(H,H) groups
2.a Riding coordinates:
 C2(H2a,H2b), N1(H1a,H1b), N2(H2)
;
_olex2_submission_special_instructions 'No special instructions were received'

loop_
_space_group_symop_operation_xyz
'x, y, z'
'-x, y, -z'
'x+1/2, y+1/2, z+1/2'
'-x+1/2, y+1/2, -z+1/2'
'-x, -y, -z'
'x, -y, z'
'-x+1/2, -y+1/2, -z+1/2'
'x+1/2, -y+1/2, z+1/2'

loop_
_atom_site_label
_atom_site_type_symbol
_atom_site_fract_x
_atom_site_fract_y
_atom_site_fract_z
_atom_site_U_iso_or_equiv
_atom_site_adp_type
_atom_site_occupancy
_atom_site_site_symmetry_order
_atom_site_calc_flag
_atom_site_refinement_flags_posn
_atom_site_refinement_flags_adp
_atom_site_refinement_flags_occupancy
_atom_site_disorder_assembly
_atom_site_disorder_group
S1 S -0.04656(11) 1.000000 0.23117(11) 0.0313(3) Uani 1 2 d S T P . .
O1 O 0.0872(3) 1.000000 0.3209(3) 0.0454(9) Uani 1 2 d S T P . .
O2 O -0.0706(3) 0.8361(3) 0.1522(2) 0.0499(7) Uani 1 1 d . . . . .
C2 C -0.1703(7) 1.000000 0.3290(7) 0.079(2) Uani 1 2 d S T P . .
H2A H -0.142840 0.893000 0.373221 0.094 Uiso 1 1 d R U . . .
H2B H -0.247830 1.000000 0.261221 0.094 Uiso 1 2 d R U P . .
N1 N 0.2262(3) 0.6559(4) 0.4032(3) 0.0448(8) Uani 1 1 d . . . . .
H1A H 0.290895 0.654987 0.462969 0.054 Uiso 1 1 d R U . . .
H1B H 0.190885 0.747987 0.372959 0.054 Uiso 1 1 d R U . . .
N2 N 0.0714(4) 0.500000 0.2480(4) 0.0529(13) Uani 1 2 d S T P . .
H2 H 0.035997 0.405000 0.218985 0.063 Uiso 1 1 d R U . . .
C1 C 0.1746(5) 0.500000 0.3523(5) 0.0365(10) Uani 1 2 d S T P . .

loop_
_atom_site_aniso_label
_atom_site_aniso_U_11
_atom_site_aniso_U_22
_atom_site_aniso_U_33
_atom_site_aniso_U_23
_atom_site_aniso_U_13
_atom_site_aniso_U_12
S1 0.0322(6) 0.0253(6) 0.0331(6) 0.000 0.0000(4) 0.000
O1 0.0412(19) 0.0365(19) 0.049(2) 0.000 -0.0099(15) 0.000
O2 0.0601(16) 0.0306(13) 0.0477(14) -0.0079(11) -0.0123(12) 0.0024(11)
C2 0.069(4) 0.094(6) 0.081(5) 0.000 0.036(4) 0.000
N1 0.0498(17) 0.0283(15) 0.0461(16) -0.0027(12) -0.0115(13) 0.0028(12)
N2 0.051(3) 0.032(2) 0.059(3) 0.000 -0.022(2) 0.000
C1 0.037(2) 0.030(2) 0.039(2) 0.000 -0.0008(19) 0.000

loop_
_atom_type_symbol
_atom_type_description
_atom_type_scat_dispersion_real
_atom_type_scat_dispersion_imag
_atom_type_scat_source
C C 0.0033 0.0016 'International Tables Vol C Tables 4.2.6.8 and 6.1.1.4'
H H 0.0000 0.0000 'International Tables Vol C Tables 4.2.6.8 and 6.1.1.4'
N N 0.0061 0.0033 'International Tables Vol C Tables 4.2.6.8 and 6.1.1.4'
O O 0.0106 0.0060 'International Tables Vol C Tables 4.2.6.8 and 6.1.1.4'
S S 0.1246 0.1234 'International Tables Vol C Tables 4.2.6.8 and 6.1.1.4'

loop_
_geom_angle_atom_site_label_1
_geom_angle_atom_site_label_2
_geom_angle_atom_site_label_3
_geom_angle
_geom_angle_site_symmetry_1
_geom_angle_site_symmetry_3
_geom_angle_publ_flag
O1 S1 C2 106.7(3) . . ?
O2 S1 O1 112.37(13) . . ?
O2 S1 O1 112.37(13) 6_575 . ?
O2 S1 O2 112.2(2) . 6_575 ?
O2 S1 C2 106.32(18) 6_575 . ?
O2 S1 C2 106.32(18) . . ?
S1 C2 H2A 97.0 . . ?
S1 C2 H2A 96.97(13) . 6_575 ?
S1 C2 H2B 97.4 . . ?
H2A C2 H2A 116.9 . 6_575 ?
H2A C2 H2B 119.3 . . ?
H2B C2 H2A 119.3 . 6_575 ?
H1A N1 H1B 122.2 . . ?
C1 N1 H1A 119.2 . . ?
C1 N1 H1B 118.6 . . ?
H2 N2 H2 118.9 . 6_565 ?
C1 N2 H2 120.27(2) . 6_565 ?
C1 N2 H2 120.3 . . ?
N1 C1 N1 120.6(4) . 6_565 ?
N1 C1 N2 119.7(2) 6_565 . ?
N1 C1 N2 119.7(2) . . ?

loop_
_geom_bond_atom_site_label_1
_geom_bond_atom_site_label_2
_geom_bond_distance
_geom_bond_site_symmetry_2
_geom_bond_publ_flag
S1 O1 1.455(3) . ?
S1 O2 1.451(2) 6_575 ?
S1 O2 1.451(2) . ?
S1 C2 1.774(6) . ?
C2 H2A 0.9233 6_575 ?
C2 H2A 0.9233 . ?
C2 H2B 0.9282 . ?
N1 H1A 0.7950 . ?
N1 H1B 0.7961 . ?
N1 C1 1.320(3) . ?
N2 H2 0.8110 . ?
N2 H2 0.8110 6_565 ?
N2 C1 1.327(6) . ?

loop_
_geom_hbond_atom_site_label_D
_geom_hbond_atom_site_label_H
_geom_hbond_atom_site_label_A
_geom_hbond_distance_DH
_geom_hbond_distance_HA
_geom_hbond_distance_DA
_geom_hbond_angle_DHA
_geom_hbond_site_symmetry_A
_geom_hbond_publ_flag
N1 H1A O2 0.79 2.15 2.932(3) 166.1 8_565 yes
N1 H1B O1 0.80 2.13 2.923(3) 171.0 . yes
N2 H2 O2 0.81 2.11 2.915(3) 174.8 6_565 yes
